data_2312512
loop_
_publ_author_name
'Abrahams, Brendan F.'
'Commons, Christopher J.'
'Hudson, Timothy A.'
'Sanchez-Arlt, Robin'

_publ_section_title
;
 Supramolecular hydrogen-bonded networks formed from copper(II)
 carboxylate dimers.
;
_journal_coeditor_code JX3083
_journal_issue 6
_journal_name_full 'Acta crystallographica. Section C, Structural chemistry'
_journal_paper_doi 10.1107/S2053229624004534
_journal_volume 80
_journal_year 2024
_chemical_formula_iupac '[Cu2 (C7 H5 O3)2 (C7 H4.5 O3)2 (C6 H12.5 N2)2], 3C H4 O'
_chemical_formula_moiety 'C40 H44 Cu2 N4 O12, 3(C H4 O)'
_chemical_formula_sum 'C43 H56 Cu2 N4 O15'
_chemical_formula_weight 995.99
_chemical_name_systematic
'(1-Aza-4-azoniabicyclo[2.2.2]octane)(1,4-diazabicyclo[2.2.2]octane)tris(\m-4-hydroxybenzoato)(\m-4-oxidobenzoato)dicopper(II) methanol trisolvate'
_space_group_crystal_system triclinic
_space_group_IT_number 2
_space_group_name_Hall '-P 1'
_space_group_name_H-M_alt 'P -1'
_atom_sites_solution_hydrogens mixed
_atom_sites_solution_primary dual
_audit_creation_method
;
Olex2 1.5
(compiled 2024.02.16 svn.r378c4104 for OlexSys, GUI svn.r6928)
;
_cell_angle_alpha 73.13(3)
_cell_angle_beta 73.07(3)
_cell_angle_gamma 81.68(3)
_cell_formula_units_Z 2
_cell_length_a 8.8860(18)
_cell_length_b 10.702(2)
_cell_length_c 12.360(3)
_cell_measurement_reflns_used 1048
_cell_measurement_temperature 100.0(2)
_cell_volume 1073.8(5)
_computing_cell_refinement
;
XDS (Kabsch, 2010)
;
_computing_data_collection 'AS QEGUI'
_computing_data_reduction
;
XDS (Kabsch, 2010)
;
_computing_molecular_graphics
;
OLEX2 (Dolomanov <i>et al.</i>, 2009)
;
_computing_publication_material
;
OLEX2 (Dolomanov <i>et al.</i>, 2009)
;
_computing_structure_refinement
;
SHELXL2018 (Sheldrick, 2015<i>b</i>)
;
_computing_structure_solution
;
SHELXT (Sheldrick, 2015<i>a</i>)
;
_diffrn_ambient_temperature 100.0(2)
_diffrn_detector_area_resol_mean 13.3
_diffrn_measured_fraction_theta_full 0.917
_diffrn_measured_fraction_theta_max 0.913
_diffrn_measurement_device_type 'MX1 beamline, Australian Synchrotron'
_diffrn_measurement_method 'Omega Scan'
_diffrn_radiation_monochromator 'Silicon Double Crystal'
_diffrn_radiation_type Synchrotron
_diffrn_radiation_wavelength 0.7108
_diffrn_reflns_av_R_equivalents 0.0609
_diffrn_reflns_av_unetI/netI 0.0509
_diffrn_reflns_limit_h_max 10
_diffrn_reflns_limit_h_min -10
_diffrn_reflns_limit_k_max 13
_diffrn_reflns_limit_k_min -13
_diffrn_reflns_limit_l_max 15
_diffrn_reflns_limit_l_min -15
_diffrn_reflns_number 15021
_diffrn_reflns_theta_full 25.242
_diffrn_reflns_theta_max 26.021
_diffrn_reflns_theta_min 1.993
_diffrn_source 'MX1 Beamline Australian Synchrotron'
_exptl_absorpt_coefficient_mu 1.067
_exptl_absorpt_correction_T_max 0.4319
_exptl_absorpt_correction_T_min 0.3206
_exptl_absorpt_correction_type multi-scan
_exptl_absorpt_process_details
;
(XDS; Kabsch, 2010)
;
_exptl_crystal_colour 'dark green'
_exptl_crystal_density_diffrn 1.540
_exptl_crystal_description irregular
_exptl_crystal_F_000 520
_exptl_crystal_size_max 0.18
_exptl_crystal_size_mid 0.11
_exptl_crystal_size_min 0.07
_refine_diff_density_max 1.144
_refine_diff_density_min -0.758
_refine_ls_extinction_coef 0.042(8)
_refine_ls_extinction_expression Fc^*^=kFc[1+0.001xFc^2^\l^3^/sin(2\q)]^-1/4^
_refine_ls_extinction_method
;
SHELXL2018 (Sheldrick, 2015<i>b</i>)
;
_refine_ls_goodness_of_fit_ref 1.050
_refine_ls_hydrogen_treatment mixed
_refine_ls_matrix_type full
_refine_ls_number_parameters 325
_refine_ls_number_reflns 3849
_refine_ls_number_restraints 364
_refine_ls_restrained_S_all 1.030
_refine_ls_R_factor_all 0.1071
_refine_ls_R_factor_gt 0.0890
_refine_ls_shift/su_max 0.001
_refine_ls_shift/su_mean 0.000
_refine_ls_structure_factor_coef Fsqd
_refine_ls_weighting_details 'w=1/[\s^2^(Fo^2^)+(0.1710P)^2^+2.1393P] where P=(Fo^2^+2Fc^2^)/3'
_refine_ls_weighting_scheme calc
_refine_ls_wR_factor_gt 0.2433
_refine_ls_wR_factor_ref 0.2626
_reflns_number_gt 2994
_reflns_number_total 3849
_reflns_threshold_expression 'I > 2\s(I)'
_cod_data_source_file jx3083.cif
_cod_data_source_block compound_4
_cod_original_cell_volume 1073.8(4)
_cod_database_code 2312512
_shelx_space_group_comment
;
The symmetry employed for this shelxl refinement is uniquely defined
by the following loop, which should always be used as a source of
symmetry information in preference to the above space-group names.
They are only intended as comments.
;
_shelx_estimated_absorpt_t_min 0.831
_shelx_estimated_absorpt_t_max 0.929

loop_
_space_group_symop_operation_xyz
'x, y, z'
'-x, -y, -z'

loop_
_atom_site_type_symbol
_atom_site_label
_atom_site_fract_x
_atom_site_fract_y
_atom_site_fract_z
_atom_site_U_iso_or_equiv
_atom_site_adp_type
_atom_site_calc_flag
_atom_site_occupancy
_atom_site_disorder_assembly
_atom_site_disorder_group
Cu Cu1 0.91525(8) 0.40962(7) 0.50033(6) 0.0423(4) Uani d 1 . .
O O1 0.8428(6) 0.5494(4) 0.3804(4) 0.0574(12) Uani d 1 . .
C C2 0.8255(8) 0.7566(6) 0.2492(5) 0.0477(14) Uani d 1 . .
O O2 0.9863(7) 0.7028(5) 0.3797(5) 0.0665(15) Uani d 1 . .
C C3 0.7122(9) 0.7192(7) 0.2095(6) 0.0607(18) Uani d 1 . .
H H3 0.678943 0.632476 0.240430 0.073 Uiso calc 1 . .
O O3 0.6426(8) 1.0210(6) -0.0079(5) 0.0847(19) Uani d 1 . .
H H3A 0.543(5) 1.010(9) 0.008(8) 0.127 Uiso d 0.5 . .
C C4 0.6478(11) 0.8062(8) 0.1261(7) 0.074(2) Uani d 1 . .
H H4 0.568257 0.779865 0.101610 0.089 Uiso calc 1 . .
O O4 0.7604(5) 0.4726(4) 0.6205(3) 0.0450(10) Uani d 1 . .
C C5 0.6990(11) 0.9344(8) 0.0764(7) 0.072(2) Uani d 1 . .
O O5 0.9074(6) 0.6316(5) 0.6200(4) 0.0545(11) Uani d 1 . .
C C6 0.8155(11) 0.9693(8) 0.1147(7) 0.069(2) Uani d 1 . .
H H6 0.854603 1.053888 0.080615 0.083 Uiso calc 1 . .
O O6 0.2991(10) 0.7280(8) 1.0103(6) 0.101(2) Uani d 1 . .
C C7 0.8749(9) 0.8828(7) 0.2012(6) 0.0603(18) Uani d 1 . .
H H7 0.951005 0.909894 0.228449 0.072 Uiso calc 1 . .
C C1 0.8900(7) 0.6624(6) 0.3432(5) 0.0444(13) Uani d 1 . .
C C9 0.6517(9) 0.6047(7) 0.7562(6) 0.0547(16) Uani d 1 . .
C C10 0.5215(9) 0.5350(9) 0.8104(7) 0.067(2) Uani d 1 . .
H H10 0.511431 0.458053 0.790262 0.081 Uiso calc 1 . .
C C11 0.4014(11) 0.5794(11) 0.8975(8) 0.085(3) Uani d 1 . .
H H11 0.310126 0.531598 0.937259 0.102 Uiso calc 1 . .
C C12 0.4177(13) 0.6931(10) 0.9244(7) 0.080(3) Uani d 1 . .
C C13 0.5484(13) 0.7608(9) 0.8695(8) 0.079(3) Uani d 1 . .
H H13 0.559052 0.837438 0.889875 0.095 Uiso calc 1 . .
C C14 0.6642(11) 0.7198(8) 0.7853(7) 0.068(2) Uani d 1 . .
H H14 0.754270 0.769191 0.745923 0.081 Uiso calc 1 . .
C C8 0.7799(8) 0.5664(6) 0.6607(5) 0.0481(15) Uani d 1 . .
N N1 0.7671(6) 0.2586(5) 0.4988(4) 0.0461(11) Uani d 0.555(7) A 1
C C17 0.731(2) 0.1618(13) 0.6134(10) 0.081(3) Uani d 0.555(7) A 1
H H17A 0.678059 0.207125 0.675185 0.097 Uiso calc 0.555(7) A 1
H H17B 0.830428 0.117030 0.630255 0.097 Uiso calc 0.555(7) A 1
C C15 0.8402(17) 0.1984(14) 0.4014(12) 0.086(3) Uani d 0.555(7) A 1
H H15A 0.946828 0.159761 0.406807 0.104 Uiso calc 0.555(7) A 1
H H15B 0.851251 0.266193 0.326017 0.104 Uiso calc 0.555(7) A 1
C C16 0.6165(13) 0.3210(11) 0.4750(15) 0.074(3) Uani d 0.555(7) A 1
H H16A 0.637701 0.385495 0.397365 0.089 Uiso calc 0.555(7) A 1
H H16B 0.560983 0.368217 0.534929 0.089 Uiso calc 0.555(7) A 1
C C20 0.625(2) 0.0609(15) 0.6157(10) 0.082(3) Uani d 0.555(7) A 1
H H20A 0.676906 -0.027865 0.635981 0.098 Uiso calc 0.555(7) A 1
H H20B 0.524460 0.064754 0.676297 0.098 Uiso calc 0.555(7) A 1
C C18 0.7403(14) 0.0925(15) 0.4052(13) 0.089(3) Uani d 0.555(7) A 1
H H18A 0.714610 0.110836 0.329127 0.107 Uiso calc 0.555(7) A 1
H H18B 0.801005 0.006758 0.417889 0.107 Uiso calc 0.555(7) A 1
C C19 0.5127(14) 0.2189(8) 0.4768(14) 0.071(3) Uani d 0.555(7) A 1
H H19A 0.412688 0.220663 0.538407 0.085 Uiso calc 0.555(7) A 1
H H19B 0.487187 0.239789 0.400419 0.085 Uiso calc 0.555(7) A 1
N N2 0.5933(6) 0.0867(5) 0.4999(5) 0.0559(14) Uani d 0.555(7) A 1
N N3 0.7671(6) 0.2586(5) 0.4988(4) 0.0461(11) Uani d 0.445(7) A 2
C C22 0.659(2) 0.2161(17) 0.6165(10) 0.079(3) Uani d 0.445(7) A 2
H H22A 0.587474 0.291190 0.636086 0.095 Uiso calc 0.445(7) A 2
H H22B 0.719355 0.182541 0.675806 0.095 Uiso calc 0.445(7) A 2
C C23 0.8617(16) 0.1350(11) 0.4899(17) 0.071(3) Uani d 0.445(7) A 2
H H23A 0.909291 0.102047 0.556891 0.085 Uiso calc 0.445(7) A 2
H H23B 0.948073 0.150815 0.416766 0.085 Uiso calc 0.445(7) A 2
C C21 0.721(2) 0.2961(15) 0.3879(12) 0.078(3) Uani d 0.445(7) A 2
H H21A 0.816011 0.304454 0.320791 0.094 Uiso calc 0.445(7) A 2
H H21B 0.659043 0.381386 0.379801 0.094 Uiso calc 0.445(7) A 2
C C25 0.562(2) 0.1089(17) 0.6177(10) 0.080(3) Uani d 0.445(7) A 2
H H25A 0.587637 0.026534 0.673075 0.096 Uiso calc 0.445(7) A 2
H H25B 0.448520 0.133583 0.645779 0.096 Uiso calc 0.445(7) A 2
C C26 0.7583(12) 0.0335(14) 0.4900(18) 0.079(3) Uani d 0.445(7) A 2
H H26A 0.799594 0.005350 0.416665 0.095 Uiso calc 0.445(7) A 2
H H26B 0.762038 -0.044203 0.556586 0.095 Uiso calc 0.445(7) A 2
C C24 0.622(2) 0.1906(14) 0.3892(12) 0.087(3) Uani d 0.445(7) A 2
H H24A 0.519977 0.231650 0.375672 0.104 Uiso calc 0.445(7) A 2
H H24B 0.677070 0.150851 0.323891 0.104 Uiso calc 0.445(7) A 2
N N4 0.5933(6) 0.0867(5) 0.4999(5) 0.0559(14) Uani d 0.445(7) A 2
H H2 0.500000 0.000000 0.500000 0.11(5) Uiso d 1 . .
H H6A 0.276(19) 0.807(5) 1.015(13) 0.160 Uiso d 1 . .

loop_
_atom_site_aniso_label
_atom_site_aniso_U_11
_atom_site_aniso_U_22
_atom_site_aniso_U_33
_atom_site_aniso_U_12
_atom_site_aniso_U_13
_atom_site_aniso_U_23
Cu1 0.0498(5) 0.0343(5) 0.0516(5) -0.0111(3) -0.0270(3) -0.0070(3)
O1 0.075(3) 0.039(2) 0.071(3) -0.018(2) -0.049(3) 0.003(2)
C2 0.054(3) 0.043(3) 0.050(3) -0.001(3) -0.022(3) -0.011(3)
O2 0.088(4) 0.042(3) 0.084(3) -0.018(2) -0.061(3) 0.006(2)
C3 0.076(5) 0.050(4) 0.066(4) -0.001(4) -0.041(4) -0.010(3)
O3 0.127(5) 0.063(3) 0.070(3) 0.021(4) -0.057(4) -0.010(3)
C4 0.100(6) 0.061(5) 0.075(5) 0.002(4) -0.056(5) -0.011(4)
O4 0.056(2) 0.041(2) 0.043(2) -0.0215(19) -0.0165(18) -0.0070(17)
C5 0.094(6) 0.064(5) 0.057(4) 0.029(4) -0.039(4) -0.015(3)
O5 0.057(3) 0.056(3) 0.062(3) -0.011(2) -0.013(2) -0.031(2)
C6 0.085(5) 0.053(4) 0.067(4) -0.008(4) -0.028(4) -0.002(3)
O6 0.116(5) 0.098(5) 0.070(4) 0.034(5) -0.023(4) -0.012(4)
C7 0.070(4) 0.050(4) 0.061(4) -0.007(3) -0.026(3) -0.003(3)
C1 0.047(3) 0.042(3) 0.051(3) -0.006(3) -0.024(3) -0.010(3)
C9 0.065(4) 0.049(4) 0.060(4) 0.002(3) -0.035(3) -0.013(3)
C10 0.063(4) 0.068(5) 0.068(5) -0.002(4) -0.025(4) -0.007(4)
C11 0.073(5) 0.095(7) 0.068(5) 0.000(5) -0.018(4) 0.002(5)
C12 0.105(7) 0.073(6) 0.057(4) 0.019(5) -0.037(5) -0.005(4)
C13 0.106(7) 0.067(5) 0.071(5) 0.017(5) -0.042(5) -0.022(4)
C14 0.091(6) 0.058(4) 0.065(4) 0.006(4) -0.041(4) -0.018(3)
C8 0.052(3) 0.047(4) 0.050(3) -0.005(3) -0.029(3) -0.004(3)
N1 0.052(3) 0.045(3) 0.048(3) -0.017(2) -0.023(2) -0.005(2)
C17 0.094(6) 0.054(5) 0.105(6) -0.028(5) -0.051(5) -0.001(5)
C15 0.092(5) 0.063(5) 0.123(6) -0.025(5) -0.038(5) -0.034(5)
C16 0.076(5) 0.044(5) 0.124(6) -0.025(4) -0.063(5) -0.009(5)
C20 0.092(6) 0.057(6) 0.110(6) -0.031(5) -0.058(5) 0.001(5)
C18 0.089(6) 0.066(5) 0.129(6) -0.025(5) -0.034(5) -0.035(5)
C19 0.071(5) 0.037(5) 0.124(7) -0.019(4) -0.060(5) -0.010(5)
N2 0.057(3) 0.045(3) 0.076(4) -0.017(3) -0.026(3) -0.016(3)
N3 0.052(3) 0.045(3) 0.048(3) -0.017(2) -0.023(2) -0.005(2)
C22 0.091(6) 0.051(6) 0.108(6) -0.026(5) -0.045(5) -0.012(5)
C23 0.078(5) 0.038(4) 0.118(6) -0.019(3) -0.046(5) -0.027(5)
C21 0.092(6) 0.055(6) 0.114(7) -0.027(6) -0.065(5) -0.013(6)
C25 0.091(7) 0.053(6) 0.111(6) -0.026(5) -0.043(6) -0.016(5)
C26 0.077(5) 0.056(4) 0.127(7) -0.030(4) -0.047(5) -0.025(5)
C24 0.094(6) 0.060(5) 0.127(6) -0.030(5) -0.061(5) -0.012(5)
N4 0.057(3) 0.045(3) 0.076(4) -0.017(3) -0.026(3) -0.016(3)

loop_
_atom_type_symbol
_atom_type_description
_atom_type_scat_dispersion_real
_atom_type_scat_dispersion_imag
_atom_type_scat_source
C C 0.0033 0.0016 'International Tables Vol C Tables 4.2.6.8 and 6.1.1.4'
H H 0.0000 0.0000 'International Tables Vol C Tables 4.2.6.8 and 6.1.1.4'
Cu Cu 0.3201 1.2651 'International Tables Vol C Tables 4.2.6.8 and 6.1.1.4'
N N 0.0061 0.0033 'International Tables Vol C Tables 4.2.6.8 and 6.1.1.4'
O O 0.0106 0.0060 'International Tables Vol C Tables 4.2.6.8 and 6.1.1.4'

loop_
_geom_angle_atom_site_label_1
_geom_angle_atom_site_label_2
_geom_angle_atom_site_label_3
_geom_angle_site_symmetry_1
_geom_angle_site_symmetry_3
_geom_angle
_geom_angle_publ_flag
O1 Cu1 N1 . . 95.47(18) ?
O1 Cu1 N3 . . 95.47(18) ?
O2 Cu1 O1 2_766 . 168.33(19) ?
O2 Cu1 N1 2_766 . 96.20(19) ?
O2 Cu1 N3 2_766 . 96.20(19) ?
O4 Cu1 O1 . . 90.0(2) ?
O4 Cu1 O2 . 2_766 89.0(2) ?
O4 Cu1 O5 . 2_766 170.21(18) ?
O4 Cu1 N1 . . 95.04(19) ?
O4 Cu1 N3 . . 95.04(19) ?
O5 Cu1 O1 2_766 . 89.2(2) ?
O5 Cu1 O2 2_766 2_766 89.9(2) ?
O5 Cu1 N1 2_766 . 94.8(2) ?
O5 Cu1 N3 2_766 . 94.8(2) ?
C1 O1 Cu1 . . 124.4(4) ?
C3 C2 C1 . . 120.1(6) ?
C7 C2 C3 . . 118.7(6) ?
C7 C2 C1 . . 121.2(6) ?
C1 O2 Cu1 . 2_766 122.5(4) ?
C2 C3 H3 . . 119.6 ?
C4 C3 C2 . . 120.8(7) ?
C4 C3 H3 . . 119.6 ?
C5 O3 H3A . . 107(2) ?
C3 C4 H4 . . 119.7 ?
C3 C4 C5 . . 120.5(8) ?
C5 C4 H4 . . 119.7 ?
C8 O4 Cu1 . . 124.4(4) ?
O3 C5 C4 . . 122.4(8) ?
O3 C5 C6 . . 119.6(8) ?
C6 C5 C4 . . 118.0(7) ?
C8 O5 Cu1 . 2_766 122.5(4) ?
C5 C6 H6 . . 119.6 ?
C7 C6 C5 . . 120.8(7) ?
C7 C6 H6 . . 119.6 ?
C12 O6 H6A . . 123(10) ?
C2 C7 H7 . . 119.4 ?
C6 C7 C2 . . 121.1(7) ?
C6 C7 H7 . . 119.4 ?
O1 C1 C2 . . 117.7(5) ?
O1 C1 O2 . . 124.8(5) ?
O2 C1 C2 . . 117.6(6) ?
C10 C9 C14 . . 120.1(8) ?
C10 C9 C8 . . 121.6(7) ?
C14 C9 C8 . . 118.2(7) ?
C9 C10 H10 . . 120.6 ?
C9 C10 C11 . . 118.8(8) ?
C11 C10 H10 . . 120.6 ?
C10 C11 H11 . . 120.2 ?
C12 C11 C10 . . 119.6(9) ?
C12 C11 H11 . . 120.2 ?
O6 C12 C11 . . 116.1(10) ?
C13 C12 O6 . . 123.2(10) ?
C13 C12 C11 . . 120.6(9) ?
C12 C13 H13 . . 119.8 ?
C12 C13 C14 . . 120.5(9) ?
C14 C13 H13 . . 119.8 ?
C9 C14 H14 . . 119.8 ?
C13 C14 C9 . . 120.4(9) ?
C13 C14 H14 . . 119.8 ?
O4 C8 O5 . . 122.9(6) ?
O4 C8 C9 . . 119.3(6) ?
O5 C8 C9 . . 117.8(6) ?
C17 N1 Cu1 . . 110.3(6) ?
C17 N1 C16 . . 108.0(9) ?
C15 N1 Cu1 . . 111.5(6) ?
C15 N1 C17 . . 112.8(10) ?
C15 N1 C16 . . 104.0(9) ?
C16 N1 Cu1 . . 110.0(5) ?
N1 C17 H17A . . 109.4 ?
N1 C17 H17B . . 109.4 ?
N1 C17 C20 . . 111.2(9) ?
H17A C17 H17B . . 108.0 ?
C20 C17 H17A . . 109.4 ?
C20 C17 H17B . . 109.4 ?
N1 C15 H15A . . 109.6 ?
N1 C15 H15B . . 109.6 ?
N1 C15 C18 . . 110.4(10) ?
H15A C15 H15B . . 108.1 ?
C18 C15 H15A . . 109.6 ?
C18 C15 H15B . . 109.6 ?
N1 C16 H16A . . 109.5 ?
N1 C16 H16B . . 109.5 ?
N1 C16 C19 . . 110.5(8) ?
H16A C16 H16B . . 108.1 ?
C19 C16 H16A . . 109.5 ?
C19 C16 H16B . . 109.5 ?
C17 C20 H20A . . 109.6 ?
C17 C20 H20B . . 109.6 ?
H20A C20 H20B . . 108.1 ?
N2 C20 C17 . . 110.1(9) ?
N2 C20 H20A . . 109.6 ?
N2 C20 H20B . . 109.6 ?
C15 C18 H18A . . 109.4 ?
C15 C18 H18B . . 109.4 ?
H18A C18 H18B . . 108.0 ?
N2 C18 C15 . . 111.0(10) ?
N2 C18 H18A . . 109.4 ?
N2 C18 H18B . . 109.4 ?
C16 C19 H19A . . 109.5 ?
C16 C19 H19B . . 109.5 ?
H19A C19 H19B . . 108.1 ?
N2 C19 C16 . . 110.7(8) ?
N2 C19 H19A . . 109.5 ?
N2 C19 H19B . . 109.5 ?
C20 N2 H2 . . 111.2(6) ?
C18 N2 C20 . . 111.7(10) ?
C18 N2 C19 . . 106.1(9) ?
C18 N2 H2 . . 111.8(6) ?
C19 N2 C20 . . 106.6(10) ?
C19 N2 H2 . . 109.2(5) ?
C22 N3 Cu1 . . 108.7(7) ?
C23 N3 Cu1 . . 111.1(6) ?
C23 N3 C22 . . 100.5(11) ?
C21 N3 Cu1 . . 109.6(6) ?
C21 N3 C22 . . 125.0(11) ?
C21 N3 C23 . . 100.8(11) ?
N3 C22 H22A . . 109.9 ?
N3 C22 H22B . . 109.9 ?
N3 C22 C25 . . 109.0(11) ?
H22A C22 H22B . . 108.3 ?
C25 C22 H22A . . 109.9 ?
C25 C22 H22B . . 109.9 ?
N3 C23 H23A . . 109.6 ?
N3 C23 H23B . . 109.6 ?
N3 C23 C26 . . 110.1(10) ?
H23A C23 H23B . . 108.1 ?
C26 C23 H23A . . 109.6 ?
C26 C23 H23B . . 109.6 ?
N3 C21 H21A . . 110.1 ?
N3 C21 H21B . . 110.1 ?
N3 C21 C24 . . 108.2(10) ?
H21A C21 H21B . . 108.4 ?
C24 C21 H21A . . 110.1 ?
C24 C21 H21B . . 110.1 ?
C22 C25 H25A . . 109.2 ?
C22 C25 H25B . . 109.2 ?
H25A C25 H25B . . 107.9 ?
N4 C25 C22 . . 112.0(11) ?
N4 C25 H25A . . 109.2 ?
N4 C25 H25B . . 109.2 ?
C23 C26 H26A . . 109.4 ?
C23 C26 H26B . . 109.4 ?
H26A C26 H26B . . 108.0 ?
N4 C26 C23 . . 111.2(10) ?
N4 C26 H26A . . 109.4 ?
N4 C26 H26B . . 109.4 ?
C21 C24 H24A . . 108.9 ?
C21 C24 H24B . . 108.9 ?
H24A C24 H24B . . 107.7 ?
N4 C24 C21 . . 113.3(11) ?
N4 C24 H24A . . 108.9 ?
N4 C24 H24B . . 108.9 ?
C25 N4 H2 . . 111.5(7) ?
C26 N4 C25 . . 96.9(11) ?
C26 N4 H2 . . 112.5(6) ?
C24 N4 C25 . . 124.6(11) ?
C24 N4 C26 . . 97.4(11) ?
C24 N4 H2 . . 111.5(7) ?

loop_
_geom_bond_atom_site_label_1
_geom_bond_atom_site_label_2
_geom_bond_site_symmetry_2
_geom_bond_distance
_geom_bond_publ_flag
Cu1 O1 . 1.959(4) ?
Cu1 O2 2_766 1.957(4) ?
Cu1 O4 . 1.917(4) ?
Cu1 O5 2_766 1.925(5) ?
Cu1 N1 . 2.235(5) ?
Cu1 N3 . 2.235(5) ?
O1 C1 . 1.250(7) ?
C2 C3 . 1.390(10) ?
C2 C7 . 1.387(10) ?
C2 C1 . 1.495(8) ?
O2 C1 . 1.252(7) ?
C3 H3 . 0.9500 ?
C3 C4 . 1.375(9) ?
O3 H3A . 0.87(2) ?
O3 C5 . 1.344(8) ?
C4 H4 . 0.9500 ?
C4 C5 . 1.413(12) ?
O4 C8 . 1.294(8) ?
C5 C6 . 1.390(12) ?
O5 C8 . 1.310(8) ?
C6 H6 . 0.9500 ?
C6 C7 . 1.375(10) ?
O6 C12 . 1.357(11) ?
O6 H6A . 0.86(2) ?
C7 H7 . 0.9500 ?
C9 C10 . 1.361(11) ?
C9 C14 . 1.408(11) ?
C9 C8 . 1.490(10) ?
C10 H10 . 0.9500 ?
C10 C11 . 1.415(12) ?
C11 H11 . 0.9500 ?
C11 C12 . 1.389(15) ?
C12 C13 . 1.354(14) ?
C13 H13 . 0.9500 ?
C13 C14 . 1.358(12) ?
C14 H14 . 0.9500 ?
N1 C17 . 1.470(8) ?
N1 C15 . 1.469(8) ?
N1 C16 . 1.476(8) ?
C17 H17A . 0.9900 ?
C17 H17B . 0.9900 ?
C17 C20 . 1.521(12) ?
C15 H15A . 0.9900 ?
C15 H15B . 0.9900 ?
C15 C18 . 1.520(12) ?
C16 H16A . 0.9900 ?
C16 H16B . 0.9900 ?
C16 C19 . 1.521(12) ?
C20 H20A . 0.9900 ?
C20 H20B . 0.9900 ?
C20 N2 . 1.479(8) ?
C18 H18A . 0.9900 ?
C18 H18B . 0.9900 ?
C18 N2 . 1.473(8) ?
C19 H19A . 0.9900 ?
C19 H19B . 0.9900 ?
C19 N2 . 1.479(8) ?
N2 H2 . 1.330(5) ?
N3 C22 . 1.477(8) ?
N3 C23 . 1.474(8) ?
N3 C21 . 1.472(8) ?
C22 H22A . 0.9900 ?
C22 H22B . 0.9900 ?
C22 C25 . 1.523(12) ?
C23 H23A . 0.9900 ?
C23 H23B . 0.9900 ?
C23 C26 . 1.521(12) ?
C21 H21A . 0.9900 ?
C21 H21B . 0.9900 ?
C21 C24 . 1.519(12) ?
C25 H25A . 0.9900 ?
C25 H25B . 0.9900 ?
C25 N4 . 1.483(8) ?
C26 H26A . 0.9900 ?
C26 H26B . 0.9900 ?
C26 N4 . 1.478(8) ?
C24 H24A . 0.9900 ?
C24 H24B . 0.9900 ?
C24 N4 . 1.473(8) ?
N4 H2 . 1.330(5) ?

loop_
_geom_torsion_atom_site_label_1
_geom_torsion_atom_site_label_2
_geom_torsion_atom_site_label_3
_geom_torsion_atom_site_label_4
_geom_torsion_site_symmetry_1
_geom_torsion_site_symmetry_2
_geom_torsion_site_symmetry_3
_geom_torsion_site_symmetry_4
_geom_torsion
_geom_torsion_publ_flag
Cu1 O1 C1 C2 . . . . 178.5(4) ?
Cu1 O1 C1 O2 . . . . -2.2(10) ?
Cu1 O2 C1 O1 2_766 . . . 2.2(10) ?
Cu1 O2 C1 C2 2_766 . . . -178.6(4) ?
Cu1 O4 C8 O5 . . . . 2.3(8) ?
Cu1 O4 C8 C9 . . . . -178.7(4) ?
Cu1 O5 C8 O4 2_766 . . . -2.6(8) ?
Cu1 O5 C8 C9 2_766 . . . 178.3(4) ?
Cu1 N1 C17 C20 . . . . 177.9(9) ?
Cu1 N1 C15 C18 . . . . 177.8(9) ?
Cu1 N1 C16 C19 . . . . -178.5(8) ?
Cu1 N3 C22 C25 . . . . -177.6(9) ?
Cu1 N3 C23 C26 . . . . 179.5(9) ?
Cu1 N3 C21 C24 . . . . 179.3(9) ?
C2 C3 C4 C5 . . . . 1.9(13) ?
C3 C2 C7 C6 . . . . -1.0(12) ?
C3 C2 C1 O1 . . . . 2.6(10) ?
C3 C2 C1 O2 . . . . -176.7(7) ?
C3 C4 C5 O3 . . . . 177.9(7) ?
C3 C4 C5 C6 . . . . -0.1(13) ?
O3 C5 C6 C7 . . . . 179.7(7) ?
C4 C5 C6 C7 . . . . -2.2(13) ?
C5 C6 C7 C2 . . . . 2.8(13) ?
O6 C12 C13 C14 . . . . 179.0(7) ?
C7 C2 C3 C4 . . . . -1.4(12) ?
C7 C2 C1 O1 . . . . -178.4(6) ?
C7 C2 C1 O2 . . . . 2.4(10) ?
C1 C2 C3 C4 . . . . 177.7(7) ?
C1 C2 C7 C6 . . . . 179.9(7) ?
C9 C10 C11 C12 . . . . 0.9(11) ?
C10 C9 C14 C13 . . . . 1.4(11) ?
C10 C9 C8 O4 . . . . 6.8(9) ?
C10 C9 C8 O5 . . . . -174.1(6) ?
C10 C11 C12 O6 . . . . -178.8(7) ?
C10 C11 C12 C13 . . . . -1.0(12) ?
C11 C12 C13 C14 . . . . 1.3(12) ?
C12 C13 C14 C9 . . . . -1.5(11) ?
C14 C9 C10 C11 . . . . -1.1(11) ?
C14 C9 C8 O4 . . . . -169.9(6) ?
C14 C9 C8 O5 . . . . 9.2(8) ?
C8 C9 C10 C11 . . . . -177.7(6) ?
C8 C9 C14 C13 . . . . 178.1(6) ?
N1 C17 C20 N2 . . . . 2.0(14) ?
N1 C15 C18 N2 . . . . 4.1(15) ?
N1 C16 C19 N2 . . . . -0.9(14) ?
C17 N1 C15 C18 . . . . 53.0(14) ?
C17 N1 C16 C19 . . . . -58.1(13) ?
C17 C20 N2 C18 . . . . 54.7(13) ?
C17 C20 N2 C19 . . . . -60.7(12) ?
C15 N1 C17 C20 . . . . -56.7(14) ?
C15 N1 C16 C19 . . . . 61.9(12) ?
C15 C18 N2 C20 . . . . -58.5(14) ?
C15 C18 N2 C19 . . . . 57.3(13) ?
C16 N1 C17 C20 . . . . 57.6(13) ?
C16 N1 C15 C18 . . . . -63.7(12) ?
C16 C19 N2 C20 . . . . 60.2(12) ?
C16 C19 N2 C18 . . . . -58.9(12) ?
N3 C22 C25 N4 . . . . -5.2(15) ?
N3 C23 C26 N4 . . . . -0.5(16) ?
N3 C21 C24 N4 . . . . 3.1(16) ?
C22 N3 C23 C26 . . . . 64.7(13) ?
C22 N3 C21 C24 . . . . -49.0(17) ?
C22 C25 N4 C26 . . . . 67.1(13) ?
C22 C25 N4 C24 . . . . -36.8(18) ?
C23 N3 C22 C25 . . . . -60.9(13) ?
C23 N3 C21 C24 . . . . 62.1(13) ?
C23 C26 N4 C25 . . . . -63.4(13) ?
C23 C26 N4 C24 . . . . 62.9(14) ?
C21 N3 C22 C25 . . . . 50.4(16) ?
C21 N3 C23 C26 . . . . -64.4(13) ?
C21 C24 N4 C25 . . . . 38.2(19) ?
C21 C24 N4 C26 . . . . -65.5(14) ?
